data_4109305
loop_
_publ_author_name
'Yasuhide Inokuma'
'Zin Seok Yoon'
'Dongho Kim'
'Atsuhiro Osuka'

_publ_section_title
;
 meso-Aryl-Substituted Subporphyrins: Synthesis, Structures, and Large
 Substituent Effects on Their Electronic Properties
;
_journal_name_full 'Journal of the American Chemical Society'
_journal_page_first 4747
_journal_page_last 4761
_journal_paper_doi 10.1021/ja069324z
_journal_volume 129
_journal_year 2007
_chemical_formula_moiety 'C34 H24 B N3 O '
_chemical_formula_sum 'C34 H24 B N3 O'
_chemical_formula_weight 501.37
_chemical_name_systematic
; 
 ? 
;
_space_group_IT_number 14
_symmetry_cell_setting monoclinic
_symmetry_Int_Tables_number 14
_symmetry_space_group_name_Hall '-P 2ybc'
_symmetry_space_group_name_H-M 'P 1 21/c 1'
_atom_sites_solution_hydrogens geom
_atom_sites_solution_primary direct
_atom_sites_solution_secondary difmap
_audit_creation_method SHELXL-97
_cell_angle_alpha 90.00
_cell_angle_beta 100.282(14)
_cell_angle_gamma 90.00
_cell_formula_units_Z 8
_cell_length_a 14.220(5)
_cell_length_b 13.712(5)
_cell_length_c 25.833(9)
_cell_measurement_reflns_used 23921
_cell_measurement_temperature 123(2)
_cell_measurement_theta_max 27.8
_cell_measurement_theta_min 3.0
_cell_volume 4956(3)
_computing_structure_refinement 'SHELXL-97 (Sheldrick, 1997)'
_computing_structure_solution 'SHELXS-97 (Sheldrick, 1990)'
_diffrn_ambient_temperature 123(2)
_diffrn_detector_area_resol_mean 10.00
_diffrn_measured_fraction_theta_full 0.981
_diffrn_measured_fraction_theta_max 0.981
_diffrn_measurement_device_type 'Rigaku RAXIS-RAPID'
_diffrn_measurement_method \w
_diffrn_radiation_monochromator graphite
_diffrn_radiation_source 'fine-focus sealed tube'
_diffrn_radiation_type MoK\a
_diffrn_radiation_wavelength 0.71075
_diffrn_reflns_av_R_equivalents 0.0846
_diffrn_reflns_av_sigmaI/netI 0.0814
_diffrn_reflns_limit_h_max 18
_diffrn_reflns_limit_h_min -18
_diffrn_reflns_limit_k_max 17
_diffrn_reflns_limit_k_min -14
_diffrn_reflns_limit_l_max 33
_diffrn_reflns_limit_l_min -33
_diffrn_reflns_number 43587
_diffrn_reflns_theta_full 27.48
_diffrn_reflns_theta_max 27.48
_diffrn_reflns_theta_min 2.98
_exptl_absorpt_coefficient_mu 0.081
_exptl_absorpt_correction_T_max 0.9760
_exptl_absorpt_correction_T_min 0.9528
_exptl_absorpt_correction_type none
_exptl_crystal_colour orange
_exptl_crystal_density_diffrn 1.344
_exptl_crystal_description prism
_exptl_crystal_F_000 2096
_exptl_crystal_size_max 0.60
_exptl_crystal_size_mid 0.40
_exptl_crystal_size_min 0.30
_refine_diff_density_max 0.644
_refine_diff_density_min -0.351
_refine_diff_density_rms 0.068
_refine_ls_extinction_method none
_refine_ls_goodness_of_fit_ref 1.066
_refine_ls_hydrogen_treatment constr
_refine_ls_matrix_type full
_refine_ls_number_parameters 705
_refine_ls_number_reflns 11142
_refine_ls_number_restraints 0
_refine_ls_restrained_S_all 1.066
_refine_ls_R_factor_all 0.1336
_refine_ls_R_factor_gt 0.0769
_refine_ls_shift/su_max 0.000
_refine_ls_shift/su_mean 0.000
_refine_ls_structure_factor_coef Fsqd
_refine_ls_weighting_details 'calc w=1/[\s^2^(Fo^2^)+(0.1106P)^2^+0.7203P] where P=(Fo^2^+2Fc^2^)/3'
_refine_ls_weighting_scheme calc
_refine_ls_wR_factor_gt 0.1940
_refine_ls_wR_factor_ref 0.2266
_reflns_number_gt 6252
_reflns_number_total 11142
_reflns_threshold_expression >2sigma(I)
_cod_data_source_file ja069324zsi20061228_021805.cif
_cod_data_source_block sphome
_cod_database_code 4109305

loop_
_symmetry_equiv_pos_as_xyz
'x, y, z'
'-x, y+1/2, -z+1/2'
'-x, -y, -z'
'x, -y-1/2, z-1/2'

loop_
_atom_site_label
_atom_site_type_symbol
_atom_site_fract_x
_atom_site_fract_y
_atom_site_fract_z
_atom_site_U_iso_or_equiv
_atom_site_adp_type
_atom_site_occupancy
_atom_site_symmetry_multiplicity
_atom_site_calc_flag
_atom_site_refinement_flags
C1 C -0.20737(19) 0.1456(2) 0.91688(10) 0.0277(6) Uani 1 1 d .
C2 C -0.28748(19) 0.1920(2) 0.93395(10) 0.0291(6) Uani 1 1 d .
H1 H -0.3442 0.1603 0.9395 0.035 Uiso 1 1 calc R
C3 C -0.26844(19) 0.2891(2) 0.94083(10) 0.0285(6) Uani 1 1 d .
H2 H -0.3094 0.3364 0.9520 0.034 Uiso 1 1 calc R
C4 C -0.17576(19) 0.3075(2) 0.92817(10) 0.0266(6) Uani 1 1 d .
C5 C -0.12753(19) 0.3927(2) 0.91539(10) 0.0283(6) Uani 1 1 d .
C6 C -0.05107(19) 0.3817(2) 0.88712(10) 0.0282(6) Uani 1 1 d .
C7 C -0.00654(18) 0.4444(2) 0.85409(10) 0.0296(6) Uani 1 1 d .
H3 H -0.0128 0.5133 0.8521 0.035 Uiso 1 1 calc R
C8 C 0.0462(2) 0.3888(2) 0.82612(11) 0.0319(7) Uani 1 1 d .
H4 H 0.0825 0.4123 0.8012 0.038 Uiso 1 1 calc R
C9 C 0.03737(18) 0.2885(2) 0.84071(10) 0.0286(6) Uani 1 1 d .
C10 C 0.05775(18) 0.1977(2) 0.81899(10) 0.0277(6) Uani 1 1 d .
C11 C 0.00548(19) 0.1144(2) 0.83014(10) 0.0291(6) Uani 1 1 d .
C12 C -0.0151(2) 0.0197(2) 0.80740(11) 0.0323(7) Uani 1 1 d .
H5 H 0.0175 -0.0102 0.7825 0.039 Uiso 1 1 calc R
C13 C -0.0897(2) -0.0212(2) 0.82738(11) 0.0351(7) Uani 1 1 d .
H6 H -0.1180 -0.0831 0.8184 0.042 Uiso 1 1 calc R
C14 C -0.11678(19) 0.0475(2) 0.86440(11) 0.0294(6) Uani 1 1 d .
C15 C -0.19472(19) 0.0566(2) 0.89208(10) 0.0286(6) Uani 1 1 d .
C16 C -0.16255(19) 0.4916(2) 0.92335(10) 0.0283(6) Uani 1 1 d .
C17 C -0.2597(2) 0.5170(2) 0.90962(11) 0.0334(7) Uani 1 1 d .
H7 H -0.3056 0.4682 0.8970 0.040 Uiso 1 1 calc R
C18 C -0.2889(2) 0.6119(2) 0.91432(11) 0.0371(7) Uani 1 1 d .
H8 H -0.3546 0.6284 0.9048 0.044 Uiso 1 1 calc R
C19 C -0.2232(2) 0.6828(2) 0.93278(12) 0.0371(7) Uani 1 1 d .
H9 H -0.2437 0.7482 0.9356 0.045 Uiso 1 1 calc R
C20 C -0.1281(2) 0.6598(2) 0.94728(12) 0.0384(7) Uani 1 1 d .
H10 H -0.0832 0.7093 0.9603 0.046 Uiso 1 1 calc R
C21 C -0.0974(2) 0.5650(2) 0.94303(11) 0.0310(6) Uani 1 1 d .
H11 H -0.0317 0.5494 0.9535 0.037 Uiso 1 1 calc R
C22 C 0.12972(19) 0.1955(2) 0.78382(10) 0.0284(6) Uani 1 1 d .
C23 C 0.2134(2) 0.2505(2) 0.79695(11) 0.0338(7) Uani 1 1 d .
H12 H 0.2225 0.2900 0.8276 0.041 Uiso 1 1 calc R
C24 C 0.2830(2) 0.2482(2) 0.76593(11) 0.0374(7) Uani 1 1 d .
H13 H 0.3388 0.2871 0.7750 0.045 Uiso 1 1 calc R
C25 C 0.2715(2) 0.1891(3) 0.72141(12) 0.0402(8) Uani 1 1 d .
H14 H 0.3203 0.1860 0.7007 0.048 Uiso 1 1 calc R
C26 C 0.1895(2) 0.1356(3) 0.70773(12) 0.0432(8) Uani 1 1 d .
H15 H 0.1809 0.0964 0.6769 0.052 Uiso 1 1 calc R
C27 C 0.1186(2) 0.1380(2) 0.73849(11) 0.0371(7) Uani 1 1 d .
H16 H 0.0622 0.1002 0.7286 0.044 Uiso 1 1 calc R
C28 C -0.27066(19) -0.0189(2) 0.88870(11) 0.0300(6) Uani 1 1 d .
C29 C -0.3132(2) -0.0592(2) 0.84052(11) 0.0343(7) Uani 1 1 d .
H17 H -0.2905 -0.0413 0.8094 0.041 Uiso 1 1 calc R
C30 C -0.3877(2) -0.1245(2) 0.83753(13) 0.0396(7) Uani 1 1 d .
H18 H -0.4159 -0.1510 0.8044 0.047 Uiso 1 1 calc R
C31 C -0.4217(2) -0.1518(2) 0.88246(13) 0.0387(7) Uani 1 1 d .
H19 H -0.4734 -0.1964 0.8802 0.046 Uiso 1 1 calc R
C32 C -0.3794(2) -0.1133(2) 0.93083(12) 0.0334(7) Uani 1 1 d .
H20 H -0.4018 -0.1323 0.9619 0.040 Uiso 1 1 calc R
C33 C -0.30461(19) -0.0472(2) 0.93389(11) 0.0304(6) Uani 1 1 d .
H21 H -0.2763 -0.0210 0.9671 0.037 Uiso 1 1 calc R
C34 C 0.32464(19) 0.2638(2) 0.92722(10) 0.0265(6) Uani 1 1 d .
C35 C 0.23250(19) 0.2824(2) 0.94099(10) 0.0282(6) Uani 1 1 d .
H22 H 0.1927 0.2354 0.9533 0.034 Uiso 1 1 calc R
C36 C 0.21204(19) 0.3792(2) 0.93333(10) 0.0277(6) Uani 1 1 d .
H23 H 0.1556 0.4111 0.9392 0.033 Uiso 1 1 calc R
C37 C 0.29124(18) 0.4243(2) 0.91467(10) 0.0262(6) Uani 1 1 d .
C38 C 0.30306(19) 0.5135(2) 0.88890(10) 0.0286(6) Uani 1 1 d .
C39 C 0.37991(19) 0.5224(2) 0.86055(11) 0.0294(6) Uani 1 1 d .
C40 C 0.4061(2) 0.5900(2) 0.82337(11) 0.0333(7) Uani 1 1 d .
H24 H 0.3768 0.6513 0.8140 0.040 Uiso 1 1 calc R
C41 C 0.4814(2) 0.5506(2) 0.80349(11) 0.0352(7) Uani 1 1 d .
H25 H 0.5135 0.5806 0.7784 0.042 Uiso 1 1 calc R
C42 C 0.50338(19) 0.4563(2) 0.82709(11) 0.0305(7) Uani 1 1 d .
C43 C 0.55803(18) 0.3728(2) 0.81764(10) 0.0281(6) Uani 1 1 d .
C44 C 0.53841(18) 0.2827(2) 0.84092(10) 0.0280(6) Uani 1 1 d .
C45 C 0.54839(19) 0.1833(2) 0.82664(10) 0.0292(6) Uani 1 1 d .
H26 H 0.5854 0.1604 0.8020 0.035 Uiso 1 1 calc R
C46 C 0.49538(18) 0.1259(2) 0.85456(10) 0.0300(6) Uani 1 1 d .
H27 H 0.4889 0.0570 0.8527 0.036 Uiso 1 1 calc R
C47 C 0.45163(19) 0.1912(2) 0.88729(10) 0.0269(6) Uani 1 1 d .
C48 C 0.37403(18) 0.1790(2) 0.91528(10) 0.0269(6) Uani 1 1 d .
C49 C 0.22669(19) 0.5878(2) 0.88601(11) 0.0302(6) Uani 1 1 d .
C50 C 0.1917(2) 0.6143(2) 0.93145(11) 0.0329(7) Uani 1 1 d .
H28 H 0.2196 0.5869 0.9644 0.040 Uiso 1 1 calc R
C51 C 0.1173(2) 0.6797(2) 0.92906(12) 0.0350(7) Uani 1 1 d .
H29 H 0.0949 0.6971 0.9603 0.042 Uiso 1 1 calc R
C52 C 0.0748(2) 0.7204(2) 0.88130(13) 0.0387(7) Uani 1 1 d .
H30 H 0.0230 0.7648 0.8797 0.046 Uiso 1 1 calc R
C53 C 0.1086(2) 0.6956(2) 0.83651(13) 0.0389(7) Uani 1 1 d .
H31 H 0.0803 0.7238 0.8038 0.047 Uiso 1 1 calc R
C54 C 0.1836(2) 0.6301(2) 0.83819(12) 0.0351(7) Uani 1 1 d .
H32 H 0.2059 0.6137 0.8067 0.042 Uiso 1 1 calc R
C55 C 0.63022(19) 0.3751(2) 0.78265(10) 0.0291(6) Uani 1 1 d .
C56 C 0.6184(2) 0.4303(2) 0.73691(11) 0.0366(7) Uani 1 1 d .
H33 H 0.5614 0.4668 0.7267 0.044 Uiso 1 1 calc R
C57 C 0.6884(2) 0.4330(3) 0.70601(12) 0.0422(8) Uani 1 1 d .
H34 H 0.6793 0.4719 0.6751 0.051 Uiso 1 1 calc R
C58 C 0.7713(2) 0.3794(3) 0.71981(12) 0.0407(8) Uani 1 1 d .
H35 H 0.8190 0.3810 0.6984 0.049 Uiso 1 1 calc R
C59 C 0.7843(2) 0.3231(2) 0.76514(11) 0.0363(7) Uani 1 1 d .
H36 H 0.8412 0.2862 0.7750 0.044 Uiso 1 1 calc R
C60 C 0.7141(2) 0.3209(2) 0.79606(11) 0.0321(7) Uani 1 1 d .
H37 H 0.7232 0.2818 0.8269 0.039 Uiso 1 1 calc R
C61 C 0.33855(19) 0.0799(2) 0.92316(10) 0.0274(6) Uani 1 1 d .
C62 C 0.4037(2) 0.0059(2) 0.94165(11) 0.0309(6) Uani 1 1 d .
H38 H 0.4699 0.0206 0.9501 0.037 Uiso 1 1 calc R
C63 C 0.3730(2) -0.0880(2) 0.94776(12) 0.0371(7) Uani 1 1 d .
H39 H 0.4181 -0.1372 0.9607 0.045 Uiso 1 1 calc R
C64 C 0.2764(2) -0.1113(2) 0.93508(12) 0.0390(7) Uani 1 1 d .
H40 H 0.2554 -0.1762 0.9390 0.047 Uiso 1 1 calc R
C65 C 0.2109(2) -0.0386(2) 0.91667(11) 0.0337(7) Uani 1 1 d .
H41 H 0.1448 -0.0538 0.9081 0.040 Uiso 1 1 calc R
C66 C 0.24133(19) 0.0555(2) 0.91083(10) 0.0297(6) Uani 1 1 d .
H42 H 0.1958 0.1046 0.8983 0.036 Uiso 1 1 calc R
C67 C 0.0226(2) 0.1074(3) 0.98503(13) 0.0426(8) Uani 1 1 d .
H43 H -0.0359 0.1140 0.9998 0.064 Uiso 1 1 calc R
H44 H 0.0780 0.1051 1.0137 0.064 Uiso 1 1 calc R
H45 H 0.0198 0.0472 0.9644 0.064 Uiso 1 1 calc R
B1 B -0.0416(2) 0.2020(2) 0.90757(12) 0.0278(7) Uani 1 1 d .
O1 O 0.03124(14) 0.18661(15) 0.95284(7) 0.0343(5) Uani 1 1 d .
N1 N -0.14055(15) 0.21806(18) 0.91790(8) 0.0273(5) Uani 1 1 d .
N2 N -0.01768(15) 0.29046(18) 0.87928(8) 0.0271(5) Uani 1 1 d .
N3 N -0.05295(16) 0.12258(18) 0.86664(9) 0.0296(5) Uani 1 1 d .
C68 C 0.5274(2) 0.3620(3) 0.99827(12) 0.0476(9) Uani 1 1 d .
H46 H 0.4659 0.3713 1.0097 0.071 Uiso 1 1 calc R
H47 H 0.5785 0.3910 1.0242 0.071 Uiso 1 1 calc R
H48 H 0.5396 0.2921 0.9951 0.071 Uiso 1 1 calc R
B2 B 0.4573(2) 0.3727(3) 0.90559(12) 0.0276(7) Uani 1 1 d .
O2 O 0.52491(13) 0.40654(16) 0.95009(7) 0.0345(5) Uani 1 1 d .
N4 N 0.35848(15) 0.35217(17) 0.91565(8) 0.0256(5) Uani 1 1 d .
N5 N 0.44367(16) 0.44739(18) 0.86328(8) 0.0288(5) Uani 1 1 d .
N6 N 0.48383(15) 0.28131(18) 0.87920(8) 0.0269(5) Uani 1 1 d .

loop_
_atom_site_aniso_label
_atom_site_aniso_U_11
_atom_site_aniso_U_22
_atom_site_aniso_U_33
_atom_site_aniso_U_23
_atom_site_aniso_U_13
_atom_site_aniso_U_12
C1 0.0252(14) 0.0366(17) 0.0211(13) 0.0015(11) 0.0031(11) -0.0015(12)
C2 0.0217(13) 0.0434(19) 0.0225(13) 0.0002(12) 0.0045(11) 0.0014(12)
C3 0.0246(14) 0.0345(17) 0.0265(14) -0.0040(11) 0.0045(12) -0.0035(12)
C4 0.0216(13) 0.0371(17) 0.0204(13) -0.0032(11) 0.0019(11) -0.0001(11)
C5 0.0243(14) 0.0356(17) 0.0236(13) 0.0000(11) 0.0005(12) -0.0061(12)
C6 0.0233(14) 0.0337(17) 0.0271(14) -0.0037(11) 0.0034(12) 0.0003(12)
C7 0.0228(14) 0.0356(17) 0.0298(14) 0.0019(12) 0.0030(12) -0.0022(12)
C8 0.0263(14) 0.0428(19) 0.0264(14) 0.0051(12) 0.0043(12) -0.0002(12)
C9 0.0187(13) 0.0428(18) 0.0230(13) -0.0030(12) 0.0005(11) -0.0005(12)
C10 0.0204(13) 0.0389(18) 0.0218(13) -0.0001(11) -0.0016(11) 0.0008(12)
C11 0.0234(14) 0.0385(18) 0.0252(14) -0.0042(12) 0.0038(12) 0.0013(12)
C12 0.0279(15) 0.0386(18) 0.0314(15) -0.0047(12) 0.0077(13) 0.0018(13)
C13 0.0289(15) 0.0417(19) 0.0346(16) -0.0062(13) 0.0056(13) 0.0006(13)
C14 0.0272(14) 0.0323(17) 0.0282(14) -0.0008(11) 0.0034(12) -0.0016(12)
C15 0.0229(13) 0.0349(17) 0.0273(14) 0.0002(12) 0.0025(12) -0.0006(12)
C16 0.0268(14) 0.0343(17) 0.0242(13) -0.0017(11) 0.0055(12) 0.0005(12)
C17 0.0263(14) 0.044(2) 0.0291(15) -0.0043(13) 0.0032(12) -0.0054(13)
C18 0.0342(16) 0.045(2) 0.0334(16) -0.0007(13) 0.0092(14) 0.0083(14)
C19 0.0426(18) 0.0336(18) 0.0369(16) -0.0036(13) 0.0121(15) 0.0047(14)
C20 0.0431(18) 0.0346(18) 0.0382(17) -0.0082(14) 0.0091(15) -0.0031(14)
C21 0.0257(14) 0.0374(18) 0.0294(14) -0.0012(12) 0.0041(12) -0.0028(12)
C22 0.0221(13) 0.0385(17) 0.0246(13) 0.0027(12) 0.0042(12) 0.0012(12)
C23 0.0270(15) 0.048(2) 0.0265(14) 0.0009(12) 0.0048(13) -0.0005(13)
C24 0.0257(15) 0.057(2) 0.0295(15) 0.0023(14) 0.0054(13) -0.0070(14)
C25 0.0330(16) 0.056(2) 0.0355(16) -0.0029(14) 0.0164(14) -0.0012(15)
C26 0.0422(18) 0.056(2) 0.0343(16) -0.0088(15) 0.0145(15) -0.0049(16)
C27 0.0311(16) 0.049(2) 0.0312(15) -0.0040(14) 0.0060(13) -0.0027(14)
C28 0.0229(14) 0.0348(17) 0.0321(15) 0.0014(12) 0.0046(12) 0.0028(12)
C29 0.0269(15) 0.0425(19) 0.0336(15) -0.0088(13) 0.0055(13) -0.0001(13)
C30 0.0332(16) 0.0394(19) 0.0454(18) -0.0155(14) 0.0052(15) -0.0021(14)
C31 0.0241(14) 0.0342(18) 0.058(2) -0.0086(15) 0.0084(15) -0.0034(13)
C32 0.0286(15) 0.0318(17) 0.0412(16) 0.0001(13) 0.0103(14) -0.0003(12)
C33 0.0271(14) 0.0296(17) 0.0348(15) -0.0022(12) 0.0059(13) 0.0008(12)
C34 0.0237(13) 0.0339(17) 0.0204(13) 0.0017(11) 0.0000(11) -0.0010(11)
C35 0.0230(13) 0.0416(18) 0.0213(13) -0.0018(11) 0.0075(12) -0.0058(12)
C36 0.0244(14) 0.0344(17) 0.0244(13) 0.0004(11) 0.0046(12) -0.0002(12)
C37 0.0213(13) 0.0330(17) 0.0228(13) -0.0012(11) 0.0000(11) 0.0001(11)
C38 0.0223(13) 0.0400(18) 0.0233(13) -0.0009(11) 0.0031(12) -0.0068(12)
C39 0.0253(14) 0.0319(17) 0.0311(14) -0.0007(12) 0.0057(12) -0.0015(12)
C40 0.0307(15) 0.0347(18) 0.0343(15) 0.0024(13) 0.0051(13) -0.0035(13)
C41 0.0302(15) 0.046(2) 0.0293(15) 0.0068(13) 0.0063(13) -0.0036(13)
C42 0.0216(13) 0.0436(19) 0.0265(14) -0.0038(12) 0.0049(12) -0.0073(12)
C43 0.0199(13) 0.0404(18) 0.0235(13) 0.0009(12) 0.0025(11) -0.0027(12)
C44 0.0200(13) 0.0414(18) 0.0215(13) -0.0025(11) 0.0011(11) 0.0002(12)
C45 0.0224(13) 0.0391(18) 0.0250(13) -0.0002(12) 0.0014(12) -0.0009(12)
C46 0.0226(14) 0.0374(18) 0.0290(14) -0.0027(12) 0.0014(12) 0.0005(12)
C47 0.0223(13) 0.0342(17) 0.0219(13) 0.0000(11) -0.0020(11) 0.0029(11)
C48 0.0206(13) 0.0381(18) 0.0201(13) 0.0039(11) -0.0016(11) -0.0044(11)
C49 0.0237(14) 0.0323(17) 0.0347(15) 0.0004(12) 0.0059(12) -0.0055(12)
C50 0.0296(15) 0.0372(18) 0.0314(15) -0.0046(12) 0.0038(13) -0.0057(13)
C51 0.0280(15) 0.0332(18) 0.0441(17) -0.0051(13) 0.0075(14) -0.0026(13)
C52 0.0283(15) 0.0354(19) 0.0517(19) 0.0028(14) 0.0051(15) 0.0015(13)
C53 0.0292(16) 0.0397(19) 0.0466(18) 0.0081(14) 0.0039(14) -0.0033(13)
C54 0.0296(15) 0.0408(19) 0.0356(16) 0.0045(13) 0.0073(13) -0.0049(13)
C55 0.0215(13) 0.0419(18) 0.0241(13) -0.0015(12) 0.0048(12) -0.0045(12)
C56 0.0299(15) 0.052(2) 0.0285(15) 0.0061(13) 0.0061(13) 0.0022(14)
C57 0.0442(19) 0.054(2) 0.0320(16) 0.0102(14) 0.0165(15) 0.0052(16)
C58 0.0355(17) 0.053(2) 0.0366(17) 0.0020(14) 0.0158(15) -0.0006(15)
C59 0.0243(14) 0.055(2) 0.0299(15) -0.0011(13) 0.0054(13) 0.0001(13)
C60 0.0281(15) 0.0428(19) 0.0243(14) -0.0001(12) 0.0016(12) -0.0017(13)
C61 0.0266(14) 0.0375(17) 0.0182(12) -0.0021(11) 0.0036(11) 0.0009(12)
C62 0.0247(14) 0.0358(18) 0.0332(15) 0.0043(12) 0.0078(12) -0.0021(12)
C63 0.0384(17) 0.0362(19) 0.0378(16) 0.0042(13) 0.0094(14) 0.0039(14)
C64 0.0444(18) 0.0357(19) 0.0387(17) 0.0017(13) 0.0126(15) -0.0070(14)
C65 0.0290(15) 0.0415(19) 0.0313(15) -0.0017(13) 0.0069(13) -0.0057(13)
C66 0.0240(14) 0.0386(18) 0.0256(14) 0.0004(12) 0.0021(12) -0.0022(12)
C67 0.0368(17) 0.045(2) 0.0436(18) 0.0016(15) 0.0017(15) -0.0023(15)
B1 0.0218(15) 0.0349(19) 0.0268(15) -0.0018(13) 0.0044(13) -0.0014(13)
O1 0.0290(10) 0.0447(13) 0.0283(10) 0.0057(9) 0.0026(9) -0.0017(9)
N1 0.0214(11) 0.0371(15) 0.0234(11) 0.0015(10) 0.0041(10) -0.0025(10)
N2 0.0211(11) 0.0382(15) 0.0221(11) -0.0002(10) 0.0039(10) -0.0050(10)
N3 0.0238(12) 0.0371(15) 0.0284(12) -0.0010(10) 0.0063(10) -0.0012(10)
C68 0.0411(18) 0.062(2) 0.0379(18) 0.0016(16) 0.0022(15) -0.0052(17)
B2 0.0194(14) 0.038(2) 0.0242(15) 0.0010(13) 0.0022(13) -0.0023(13)
O2 0.0261(10) 0.0493(14) 0.0270(10) -0.0030(9) 0.0019(9) -0.0068(9)
N4 0.0230(11) 0.0307(13) 0.0227(11) 0.0021(9) 0.0033(9) -0.0031(10)
N5 0.0250(12) 0.0369(15) 0.0254(12) -0.0002(10) 0.0067(10) -0.0026(10)
N6 0.0204(11) 0.0375(15) 0.0226(11) 0.0020(10) 0.0038(10) -0.0037(10)

loop_
_atom_type_symbol
_atom_type_description
_atom_type_scat_dispersion_real
_atom_type_scat_dispersion_imag
_atom_type_scat_source
C C 0.0033 0.0016 'International Tables Vol C Tables 4.2.6.8 and 6.1.1.4'
H H 0.0000 0.0000 'International Tables Vol C Tables 4.2.6.8 and 6.1.1.4'
B B 0.0013 0.0007 'International Tables Vol C Tables 4.2.6.8 and 6.1.1.4'
N N 0.0061 0.0033 'International Tables Vol C Tables 4.2.6.8 and 6.1.1.4'
O O 0.0106 0.0060 'International Tables Vol C Tables 4.2.6.8 and 6.1.1.4'

loop_
_geom_angle_atom_site_label_1
_geom_angle_atom_site_label_2
_geom_angle_atom_site_label_3
_geom_angle
N1 C1 C15 119.6(2)
N1 C1 C2 104.9(2)
C15 C1 C2 134.1(3)
C3 C2 C1 108.8(2)
C3 C2 H1 125.6
C1 C2 H1 125.6
C2 C3 C4 108.1(2)
C2 C3 H2 126.0
C4 C3 H2 126.0
N1 C4 C5 118.8(2)
N1 C4 C3 105.7(2)
C5 C4 C3 134.2(3)
C6 C5 C4 118.5(3)
C6 C5 C16 118.5(2)
C4 C5 C16 122.3(2)
N2 C6 C5 119.4(2)
N2 C6 C7 105.0(2)
C5 C6 C7 134.5(3)
C8 C7 C6 108.8(3)
C8 C7 H3 125.6
C6 C7 H3 125.6
C7 C8 C9 108.3(2)
C7 C8 H4 125.8
C9 C8 H4 125.8
N2 C9 C10 119.2(3)
N2 C9 C8 105.0(2)
C10 C9 C8 134.7(2)
C9 C10 C11 118.4(2)
C9 C10 C22 118.2(3)
C11 C10 C22 123.4(3)
N3 C11 C10 118.5(2)
N3 C11 C12 104.6(2)
C10 C11 C12 136.2(2)
C13 C12 C11 109.2(2)
C13 C12 H5 125.4
C11 C12 H5 125.4
C12 C13 C14 107.3(3)
C12 C13 H6 126.4
C14 C13 H6 126.4
N3 C14 C15 118.9(3)
N3 C14 C13 105.4(2)
C15 C14 C13 135.3(3)
C1 C15 C14 118.5(3)
C1 C15 C28 118.7(2)
C14 C15 C28 122.1(3)
C21 C16 C17 118.1(3)
C21 C16 C5 119.6(2)
C17 C16 C5 122.2(3)
C18 C17 C16 120.5(3)
C18 C17 H7 119.7
C16 C17 H7 119.7
C19 C18 C17 120.1(3)
C19 C18 H8 119.9
C17 C18 H8 119.9
C18 C19 C20 120.6(3)
C18 C19 H9 119.7
C20 C19 H9 119.7
C19 C20 C21 120.2(3)
C19 C20 H10 119.9
C21 C20 H10 119.9
C20 C21 C16 120.5(3)
C20 C21 H11 119.8
C16 C21 H11 119.8
C27 C22 C23 118.2(2)
C27 C22 C10 122.5(3)
C23 C22 C10 119.3(3)
C24 C23 C22 120.9(3)
C24 C23 H12 119.5
C22 C23 H12 119.5
C23 C24 C25 120.1(3)
C23 C24 H13 119.9
C25 C24 H13 119.9
C26 C25 C24 119.6(3)
C26 C25 H14 120.2
C24 C25 H14 120.2
C25 C26 C27 120.7(3)
C25 C26 H15 119.7
C27 C26 H15 119.7
C26 C27 C22 120.4(3)
C26 C27 H16 119.8
C22 C27 H16 119.8
C33 C28 C29 118.4(3)
C33 C28 C15 120.0(3)
C29 C28 C15 121.4(2)
C30 C29 C28 120.8(3)
C30 C29 H17 119.6
C28 C29 H17 119.6
C29 C30 C31 120.5(3)
C29 C30 H18 119.8
C31 C30 H18 119.8
C30 C31 C32 119.4(3)
C30 C31 H19 120.3
C32 C31 H19 120.3
C33 C32 C31 120.2(3)
C33 C32 H20 119.9
C31 C32 H20 119.9
C32 C33 C28 120.6(3)
C32 C33 H21 119.7
C28 C33 H21 119.7
N4 C34 C48 118.3(2)
N4 C34 C35 105.7(2)
C48 C34 C35 134.9(3)
C36 C35 C34 108.4(2)
C36 C35 H22 125.8
C34 C35 H22 125.8
C35 C36 C37 107.9(2)
C35 C36 H23 126.1
C37 C36 H23 126.1
N4 C37 C38 119.3(2)
N4 C37 C36 105.5(2)
C38 C37 C36 133.9(3)
C37 C38 C39 118.8(3)
C37 C38 C49 118.1(2)
C39 C38 C49 122.5(3)
N5 C39 C38 118.1(3)
N5 C39 C40 105.8(2)
C38 C39 C40 135.7(3)
C41 C40 C39 108.0(3)
C41 C40 H24 126.0
C39 C40 H24 126.0
C40 C41 C42 108.6(2)
C40 C41 H25 125.7
C42 C41 H25 125.7
N5 C42 C43 117.7(3)
N5 C42 C41 104.7(2)
C43 C42 C41 136.9(2)
C44 C43 C42 118.0(2)
C44 C43 C55 119.0(3)
C42 C43 C55 122.9(3)
N6 C44 C43 120.0(3)
N6 C44 C45 105.7(2)
C43 C44 C45 133.2(2)
C46 C45 C44 108.7(2)
C46 C45 H26 125.6
C44 C45 H26 125.6
C45 C46 C47 106.6(3)
C45 C46 H27 126.7
C47 C46 H27 126.7
N6 C47 C48 120.0(2)
N6 C47 C46 106.5(2)
C48 C47 C46 132.3(3)
C34 C48 C47 117.9(2)
C34 C48 C61 122.0(2)
C47 C48 C61 119.4(2)
C50 C49 C54 117.8(3)
C50 C49 C38 120.2(3)
C54 C49 C38 122.0(2)
C51 C50 C49 121.0(3)
C51 C50 H28 119.5
C49 C50 H28 119.5
C50 C51 C52 120.6(3)
C50 C51 H29 119.7
C52 C51 H29 119.7
C53 C52 C51 119.1(3)
C53 C52 H30 120.4
C51 C52 H30 120.4
C52 C53 C54 121.1(3)
C52 C53 H31 119.5
C54 C53 H31 119.5
C53 C54 C49 120.4(3)
C53 C54 H32 119.8
C49 C54 H32 119.8
C56 C55 C60 118.0(2)
C56 C55 C43 122.6(3)
C60 C55 C43 119.4(3)
C57 C56 C55 121.1(3)
C57 C56 H33 119.5
C55 C56 H33 119.5
C58 C57 C56 120.4(3)
C58 C57 H34 119.8
C56 C57 H34 119.8
C57 C58 C59 119.5(3)
C57 C58 H35 120.2
C59 C58 H35 120.2
C60 C59 C58 119.9(3)
C60 C59 H36 120.1
C58 C59 H36 120.1
C59 C60 C55 121.1(3)
C59 C60 H37 119.4
C55 C60 H37 119.4
C62 C61 C66 118.1(3)
C62 C61 C48 119.5(2)
C66 C61 C48 122.4(3)
C63 C62 C61 120.9(3)
C63 C62 H38 119.6
C61 C62 H38 119.6
C62 C63 C64 120.4(3)
C62 C63 H39 119.8
C64 C63 H39 119.8
C65 C64 C63 119.3(3)
C65 C64 H40 120.3
C63 C64 H40 120.3
C66 C65 C64 120.4(3)
C66 C65 H41 119.8
C64 C65 H41 119.8
C65 C66 C61 121.0(3)
C65 C66 H42 119.5
C61 C66 H42 119.5
O1 C67 H43 109.5
O1 C67 H44 109.5
H43 C67 H44 109.5
O1 C67 H45 109.5
H43 C67 H45 109.5
H44 C67 H45 109.5
O1 B1 N2 109.0(2)
O1 B1 N1 116.3(2)
N2 B1 N1 105.9(2)
O1 B1 N3 115.9(3)
N2 B1 N3 104.5(2)
N1 B1 N3 104.2(2)
C67 O1 B1 118.5(2)
C4 N1 C1 112.1(2)
C4 N1 B1 123.7(2)
C1 N1 B1 124.1(2)
C6 N2 C9 112.5(2)
C6 N2 B1 123.9(2)
C9 N2 B1 123.5(2)
C14 N3 C11 112.9(2)
C14 N3 B1 124.1(2)
C11 N3 B1 122.8(2)
O2 C68 H46 109.5
O2 C68 H47 109.5
H46 C68 H47 109.5
O2 C68 H48 109.5
H46 C68 H48 109.5
H47 C68 H48 109.5
O2 B2 N5 110.3(2)
O2 B2 N4 115.8(2)
N5 B2 N4 104.7(2)
O2 B2 N6 116.4(2)
N5 B2 N6 104.5(2)
N4 B2 N6 103.9(2)
C68 O2 B2 118.9(2)
C34 N4 C37 112.0(2)
C34 N4 B2 125.9(2)
C37 N4 B2 122.1(2)
C39 N5 C42 112.5(2)
C39 N5 B2 123.8(2)
C42 N5 B2 123.1(2)
C47 N6 C44 112.3(2)
C47 N6 B2 125.0(2)
C44 N6 B2 122.6(2)

loop_
_geom_bond_atom_site_label_1
_geom_bond_atom_site_label_2
_geom_bond_distance
C1 N1 1.372(4)
C1 C15 1.405(4)
C1 C2 1.441(4)
C2 C3 1.364(4)
C2 H1 0.9500
C3 C4 1.436(4)
C3 H2 0.9500
C4 N1 1.368(4)
C4 C5 1.423(4)
C5 C6 1.422(4)
C5 C16 1.473(4)
C6 N2 1.366(4)
C6 C7 1.435(4)
C7 C8 1.363(4)
C7 H3 0.9500
C8 C9 1.437(4)
C8 H4 0.9500
C9 N2 1.373(3)
C9 C10 1.417(4)
C10 C11 1.421(4)
C10 C22 1.485(4)
C11 N3 1.368(3)
C11 C12 1.434(4)
C12 C13 1.379(4)
C12 H5 0.9500
C13 C14 1.443(4)
C13 H6 0.9500
C14 N3 1.367(4)
C14 C15 1.427(4)
C15 C28 1.487(4)
C16 C21 1.400(4)
C16 C17 1.407(4)
C17 C18 1.378(4)
C17 H7 0.9500
C18 C19 1.373(4)
C18 H8 0.9500
C19 C20 1.374(4)
C19 H9 0.9500
C20 C21 1.382(4)
C20 H10 0.9500
C21 H11 0.9500
C22 C27 1.397(4)
C22 C23 1.399(4)
C23 C24 1.380(4)
C23 H12 0.9500
C24 C25 1.393(4)
C24 H13 0.9500
C25 C26 1.370(4)
C25 H14 0.9500
C26 C27 1.391(4)
C26 H15 0.9500
C27 H16 0.9500
C28 C33 1.395(4)
C28 C29 1.397(4)
C29 C30 1.379(4)
C29 H17 0.9500
C30 C31 1.386(4)
C30 H18 0.9500
C31 C32 1.390(4)
C31 H19 0.9500
C32 C33 1.389(4)
C32 H20 0.9500
C33 H21 0.9500
C34 N4 1.357(4)
C34 C48 1.421(4)
C34 C35 1.440(4)
C35 C36 1.365(4)
C35 H22 0.9500
C36 C37 1.441(4)
C36 H23 0.9500
C37 N4 1.373(3)
C37 C38 1.416(4)
C38 C39 1.425(4)
C38 C49 1.481(4)
C39 N5 1.365(4)
C39 C40 1.431(4)
C40 C41 1.378(4)
C40 H24 0.9500
C41 C42 1.439(4)
C41 H25 0.9500
C42 N5 1.376(3)
C42 C43 1.429(4)
C43 C44 1.423(4)
C43 C55 1.484(3)
C44 N6 1.362(3)
C44 C45 1.426(4)
C45 C46 1.379(4)
C45 H26 0.9500
C46 C47 1.446(4)
C46 H27 0.9500
C47 N6 1.346(4)
C47 C48 1.433(4)
C48 C61 1.476(4)
C49 C50 1.402(4)
C49 C54 1.402(4)
C50 C51 1.380(4)
C50 H28 0.9500
C51 C52 1.390(4)
C51 H29 0.9500
C52 C53 1.373(4)
C52 H30 0.9500
C53 C54 1.390(4)
C53 H31 0.9500
C54 H32 0.9500
C55 C56 1.388(4)
C55 C60 1.395(4)
C56 C57 1.382(4)
C56 H33 0.9500
C57 C58 1.381(4)
C57 H34 0.9500
C58 C59 1.386(4)
C58 H35 0.9500
C59 C60 1.386(4)
C59 H36 0.9500
C60 H37 0.9500
C61 C62 1.398(4)
C61 C66 1.403(4)
C62 C63 1.378(4)
C62 H38 0.9500
C63 C64 1.391(4)
C63 H39 0.9500
C64 C65 1.389(4)
C64 H40 0.9500
C65 C66 1.377(4)
C65 H41 0.9500
C66 H42 0.9500
C67 O1 1.386(4)
C67 H43 0.9800
C67 H44 0.9800
C67 H45 0.9800
B1 O1 1.433(4)
B1 N2 1.486(4)
B1 N1 1.494(4)
B1 N3 1.507(4)
C68 O2 1.381(4)
C68 H46 0.9800
C68 H47 0.9800
C68 H48 0.9800
B2 O2 1.438(4)
B2 N5 1.485(4)
B2 N4 1.500(4)
B2 N6 1.507(4)

loop_
_geom_torsion_atom_site_label_1
_geom_torsion_atom_site_label_2
_geom_torsion_atom_site_label_3
_geom_torsion_atom_site_label_4
_geom_torsion
N1 C1 C2 C3 4.0(3)
C15 C1 C2 C3 -161.5(3)
C1 C2 C3 C4 0.2(3)
C2 C3 C4 N1 -4.3(3)
C2 C3 C4 C5 161.8(3)
N1 C4 C5 C6 7.0(4)
C3 C4 C5 C6 -157.7(3)
N1 C4 C5 C16 177.7(2)
C3 C4 C5 C16 13.0(5)
C4 C5 C6 N2 -8.8(4)
C16 C5 C6 N2 -179.9(2)
C4 C5 C6 C7 157.0(3)
C16 C5 C6 C7 -14.1(5)
N2 C6 C7 C8 3.4(3)
C5 C6 C7 C8 -163.8(3)
C6 C7 C8 C9 -0.3(3)
C7 C8 C9 N2 -2.8(3)
C7 C8 C9 C10 164.8(3)
N2 C9 C10 C11 12.3(4)
C8 C9 C10 C11 -154.0(3)
N2 C9 C10 C22 -170.3(2)
C8 C9 C10 C22 23.4(5)
C9 C10 C11 N3 -8.4(4)
C22 C10 C11 N3 174.4(2)
C9 C10 C11 C12 160.4(3)
C22 C10 C11 C12 -16.8(5)
N3 C11 C12 C13 5.2(3)
C10 C11 C12 C13 -164.7(3)
C11 C12 C13 C14 -1.0(3)
C12 C13 C14 N3 -3.6(3)
C12 C13 C14 C15 169.1(3)
N1 C1 C15 C14 -5.7(4)
C2 C1 C15 C14 158.2(3)
N1 C1 C15 C28 -176.5(2)
C2 C1 C15 C28 -12.6(5)
N3 C14 C15 C1 5.3(4)
C13 C14 C15 C1 -166.7(3)
N3 C14 C15 C28 175.9(3)
C13 C14 C15 C28 3.9(5)
C6 C5 C16 C21 -50.0(4)
C4 C5 C16 C21 139.2(3)
C6 C5 C16 C17 127.1(3)
C4 C5 C16 C17 -43.7(4)
C21 C16 C17 C18 1.6(4)
C5 C16 C17 C18 -175.6(3)
C16 C17 C18 C19 -0.3(4)
C17 C18 C19 C20 -0.7(4)
C18 C19 C20 C21 0.5(4)
C19 C20 C21 C16 0.8(4)
C17 C16 C21 C20 -1.8(4)
C5 C16 C21 C20 175.4(2)
C9 C10 C22 C27 -140.5(3)
C11 C10 C22 C27 36.8(4)
C9 C10 C22 C23 41.4(4)
C11 C10 C22 C23 -141.4(3)
C27 C22 C23 C24 0.1(4)
C10 C22 C23 C24 178.3(3)
C22 C23 C24 C25 -1.3(5)
C23 C24 C25 C26 2.0(5)
C24 C25 C26 C27 -1.4(5)
C25 C26 C27 C22 0.2(5)
C23 C22 C27 C26 0.4(5)
C10 C22 C27 C26 -177.7(3)
C1 C15 C28 C33 -51.5(4)
C14 C15 C28 C33 137.9(3)
C1 C15 C28 C29 124.9(3)
C14 C15 C28 C29 -45.6(4)
C33 C28 C29 C30 0.7(4)
C15 C28 C29 C30 -175.8(3)
C28 C29 C30 C31 -0.2(5)
C29 C30 C31 C32 -0.6(5)
C30 C31 C32 C33 0.8(5)
C31 C32 C33 C28 -0.3(4)
C29 C28 C33 C32 -0.4(4)
C15 C28 C33 C32 176.2(3)
N4 C34 C35 C36 4.5(3)
C48 C34 C35 C36 -162.7(3)
C34 C35 C36 C37 -0.2(3)
C35 C36 C37 N4 -4.0(3)
C35 C36 C37 C38 162.5(3)
N4 C37 C38 C39 5.7(4)
C36 C37 C38 C39 -159.4(3)
N4 C37 C38 C49 176.7(2)
C36 C37 C38 C49 11.6(5)
C37 C38 C39 N5 -5.5(4)
C49 C38 C39 N5 -176.2(2)
C37 C38 C39 C40 167.1(3)
C49 C38 C39 C40 -3.5(5)
N5 C39 C40 C41 2.9(3)
C38 C39 C40 C41 -170.4(3)
C39 C40 C41 C42 0.9(3)
C40 C41 C42 N5 -4.3(3)
C40 C41 C42 C43 165.9(3)
N5 C42 C43 C44 7.9(4)
C41 C42 C43 C44 -161.4(3)
N5 C42 C43 C55 -175.3(2)
C41 C42 C43 C55 15.4(5)
C42 C43 C44 N6 -13.1(4)
C55 C43 C44 N6 170.0(2)
C42 C43 C44 C45 152.5(3)
C55 C43 C44 C45 -24.4(4)
N6 C44 C45 C46 3.3(3)
C43 C44 C45 C46 -163.8(3)
C44 C45 C46 C47 -0.3(3)
C45 C46 C47 N6 -2.8(3)
C45 C46 C47 C48 163.8(3)
N4 C34 C48 C47 -5.6(4)
C35 C34 C48 C47 160.3(3)
N4 C34 C48 C61 -175.8(2)
C35 C34 C48 C61 -9.8(5)
N6 C47 C48 C34 8.7(4)
C46 C47 C48 C34 -156.5(3)
N6 C47 C48 C61 179.1(2)
C46 C47 C48 C61 13.9(4)
C37 C38 C49 C50 49.5(4)
C39 C38 C49 C50 -139.8(3)
C37 C38 C49 C54 -127.1(3)
C39 C38 C49 C54 43.6(4)
C54 C49 C50 C51 0.1(4)
C38 C49 C50 C51 -176.7(3)
C49 C50 C51 C52 0.5(4)
C50 C51 C52 C53 -0.8(5)
C51 C52 C53 C54 0.7(5)
C52 C53 C54 C49 -0.2(5)
C50 C49 C54 C53 -0.2(4)
C38 C49 C54 C53 176.5(3)
C44 C43 C55 C56 140.5(3)
C42 C43 C55 C56 -36.2(4)
C44 C43 C55 C60 -40.2(4)
C42 C43 C55 C60 143.0(3)
C60 C55 C56 C57 -1.2(5)
C43 C55 C56 C57 178.1(3)
C55 C56 C57 C58 0.9(5)
C56 C57 C58 C59 -0.4(5)
C57 C58 C59 C60 0.2(5)
C58 C59 C60 C55 -0.5(5)
C56 C55 C60 C59 1.0(4)
C43 C55 C60 C59 -178.3(3)
C34 C48 C61 C62 -142.0(3)
C47 C48 C61 C62 48.1(4)
C34 C48 C61 C66 40.6(4)
C47 C48 C61 C66 -129.4(3)
C66 C61 C62 C63 -0.3(4)
C48 C61 C62 C63 -177.9(2)
C61 C62 C63 C64 0.7(4)
C62 C63 C64 C65 -0.6(4)
C63 C64 C65 C66 0.2(4)
C64 C65 C66 C61 0.1(4)
C62 C61 C66 C65 -0.1(4)
C48 C61 C66 C65 177.4(2)
N2 B1 O1 C67 179.9(2)
N1 B1 O1 C67 60.4(4)
N3 B1 O1 C67 -62.6(3)
C5 C4 N1 C1 -161.5(2)
C3 C4 N1 C1 7.2(3)
C5 C4 N1 B1 17.0(4)
C3 C4 N1 B1 -174.4(2)
C15 C1 N1 C4 161.1(2)
C2 C1 N1 C4 -7.0(3)
C15 C1 N1 B1 -17.3(4)
C2 C1 N1 B1 174.5(2)
O1 B1 N1 C4 87.3(3)
N2 B1 N1 C4 -34.0(3)
N3 B1 N1 C4 -143.8(2)
O1 B1 N1 C1 -94.5(3)
N2 B1 N1 C1 144.3(2)
N3 B1 N1 C1 34.4(3)
C5 C6 N2 C9 164.1(2)
C7 C6 N2 C9 -5.4(3)
C5 C6 N2 B1 -13.3(4)
C7 C6 N2 B1 177.1(2)
C10 C9 N2 C6 -164.7(2)
C8 C9 N2 C6 5.3(3)
C10 C9 N2 B1 12.7(4)
C8 C9 N2 B1 -177.3(2)
O1 B1 N2 C6 -93.8(3)
N1 B1 N2 C6 32.0(4)
N3 B1 N2 C6 141.7(2)
O1 B1 N2 C9 89.0(3)
N1 B1 N2 C9 -145.2(2)
N3 B1 N2 C9 -35.5(3)
C15 C14 N3 C11 -166.9(2)
C13 C14 N3 C11 7.2(3)
C15 C14 N3 B1 17.9(4)
C13 C14 N3 B1 -167.9(3)
C10 C11 N3 C14 164.3(3)
C12 C11 N3 C14 -7.8(3)
C10 C11 N3 B1 -20.5(4)
C12 C11 N3 B1 167.5(3)
O1 B1 N3 C14 94.3(3)
N2 B1 N3 C14 -145.7(3)
N1 B1 N3 C14 -34.8(4)
O1 B1 N3 C11 -80.4(3)
N2 B1 N3 C11 39.6(3)
N1 B1 N3 C11 150.5(2)
N5 B2 O2 C68 161.8(3)
N4 B2 O2 C68 43.1(4)
N6 B2 O2 C68 -79.5(3)
C48 C34 N4 C37 162.4(2)
C35 C34 N4 C37 -7.3(3)
C48 C34 N4 B2 -18.5(4)
C35 C34 N4 B2 171.8(2)
C38 C37 N4 C34 -161.7(2)
C36 C37 N4 C34 7.2(3)
C38 C37 N4 B2 19.1(4)
C36 C37 N4 B2 -172.0(2)
O2 B2 N4 C34 -95.5(3)
N5 B2 N4 C34 142.8(3)
N6 B2 N4 C34 33.4(3)
O2 B2 N4 C37 83.6(3)
N5 B2 N4 C37 -38.1(3)
N6 B2 N4 C37 -147.5(2)
C38 C39 N5 C42 168.8(2)
C40 C39 N5 C42 -5.9(3)
C38 C39 N5 B2 -20.0(4)
C40 C39 N5 B2 165.3(3)
C43 C42 N5 C39 -166.0(2)
C41 C42 N5 C39 6.4(3)
C43 C42 N5 B2 22.7(4)
C41 C42 N5 B2 -164.9(3)
O2 B2 N5 C39 -86.2(3)
N4 B2 N5 C39 39.0(4)
N6 B2 N5 C39 148.0(2)
O2 B2 N5 C42 84.1(3)
N4 B2 N5 C42 -150.6(2)
N6 B2 N5 C42 -41.7(3)
C48 C47 N6 C44 -163.5(2)
C46 C47 N6 C44 5.2(3)
C48 C47 N6 B2 11.7(4)
C46 C47 N6 B2 -179.6(2)
C43 C44 N6 C47 163.9(2)
C45 C44 N6 C47 -5.3(3)
C43 C44 N6 B2 -11.5(4)
C45 C44 N6 B2 179.3(2)
O2 B2 N6 C47 99.0(3)
N5 B2 N6 C47 -139.1(3)
N4 B2 N6 C47 -29.6(3)
O2 B2 N6 C44 -86.2(3)
N5 B2 N6 C44 35.6(3)
N4 B2 N6 C44 145.2(2)
